data_1564207
loop_
_publ_author_name
'Beagan, Daniel M.'
'Cabelof, Alyssa C.'
'Pink, Maren'
'Carta, Veronica'
'Gao, Xinfeng'
'Caulton, Kenneth G.'

_publ_section_title
;
 Nickel-mediated N--N bond formation and N2O liberation via nitrogen
 oxyanion reduction
;
_journal_name_full 'Chemical Science'
_journal_paper_doi 10.1039/D1SC02846D
_journal_year 2021
_chemical_formula_moiety 'C22 H28 N4 Ni O4'
_chemical_formula_sum 'C22 H28 N4 Ni O4'
_chemical_formula_weight 471.19
_space_group_crystal_system orthorhombic
_space_group_IT_number 29
_space_group_name_Hall 'P 2c -2ac'
_space_group_name_H-M_alt 'P c a 21'
_atom_sites_solution_hydrogens geom
_audit_creation_date 2019-10-28
_audit_creation_method
;
Olex2 1.2
(compiled 2018.05.29 svn.r3508 for OlexSys, GUI svn.r5506)
;
_audit_update_record
;
2021-05-11 deposited with the CCDC.	2021-07-13 downloaded from the CCDC.
;
_cell_angle_alpha 90
_cell_angle_beta 90
_cell_angle_gamma 90
_cell_formula_units_Z 8
_cell_length_a 13.866(3)
_cell_length_b 14.341(3)
_cell_length_c 23.383(4)
_cell_measurement_reflns_used 5686
_cell_measurement_temperature 100.0
_cell_measurement_theta_max 21.77
_cell_measurement_theta_min 2.84
_cell_volume 4649.8(16)
_computing_cell_refinement 'SAINT V8.38A (?, 2016)'
_computing_data_reduction 'SAINT V8.38A (?, 2016)'
_computing_molecular_graphics 'Olex2 (Dolomanov et al., 2009)'
_computing_publication_material 'Olex2 (Dolomanov et al., 2009)'
_computing_structure_refinement 'XL (Sheldrick, 2008)'
_diffrn_ambient_temperature 100.0
_diffrn_measured_fraction_theta_full 0.992
_diffrn_measured_fraction_theta_max 0.990
_diffrn_measurement_device_type 'Bruker VENTURE D8'
_diffrn_measurement_method '\f and \w scans'
_diffrn_radiation_type MoK\a
_diffrn_radiation_wavelength 0.71073
_diffrn_reflns_av_R_equivalents 0.1819
_diffrn_reflns_av_unetI/netI 0.0959
_diffrn_reflns_Laue_measured_fraction_full 0.992
_diffrn_reflns_Laue_measured_fraction_max 0.990
_diffrn_reflns_limit_h_max 15
_diffrn_reflns_limit_h_min -16
_diffrn_reflns_limit_k_max 17
_diffrn_reflns_limit_k_min -17
_diffrn_reflns_limit_l_max 27
_diffrn_reflns_limit_l_min -27
_diffrn_reflns_number 66234
_diffrn_reflns_point_group_measured_fraction_full 0.992
_diffrn_reflns_point_group_measured_fraction_max 0.990
_diffrn_reflns_theta_full 25.242
_diffrn_reflns_theta_max 25.257
_diffrn_reflns_theta_min 2.221
_diffrn_standards_number 0
_exptl_absorpt_coefficient_mu 0.869
_exptl_absorpt_correction_T_max 0.7452
_exptl_absorpt_correction_T_min 0.5785
_exptl_absorpt_correction_type multi-scan
_exptl_absorpt_process_details 'Apex 3 (Bruker, 2016)'
_exptl_crystal_colour 'light brown'
_exptl_crystal_colour_modifier light
_exptl_crystal_colour_primary brown
_exptl_crystal_density_diffrn 1.346
_exptl_crystal_description plate
_exptl_crystal_F_000 1984
_exptl_crystal_preparation syntehsized
_exptl_crystal_recrystallization_method 'vapor diffurion of pentane into a tetrahydrofuran solution'
_exptl_crystal_size_max 0.14
_exptl_crystal_size_mid 0.11
_exptl_crystal_size_min 0.07
_refine_diff_density_max 0.642
_refine_diff_density_min -0.693
_refine_diff_density_rms 0.082
_refine_ls_abs_structure_details
;
 Flack x determined using 2405 quotients [(I+)-(I-)]/[(I+)+(I-)]
 (Parsons, Flack and Wagner, Acta Cryst. B69 (2013) 249-259).
;
_refine_ls_abs_structure_Flack -0.005(16)
_refine_ls_extinction_method none
_refine_ls_goodness_of_fit_ref 1.051
_refine_ls_hydrogen_treatment constr
_refine_ls_matrix_type full
_refine_ls_number_parameters 576
_refine_ls_number_reflns 8294
_refine_ls_number_restraints 1
_refine_ls_restrained_S_all 1.051
_refine_ls_R_factor_all 0.0858
_refine_ls_R_factor_gt 0.0620
_refine_ls_shift/su_max 0.000
_refine_ls_shift/su_mean 0.000
_refine_ls_structure_factor_coef Fsqd
_refine_ls_weighting_details 'w=1/[\s^2^(Fo^2^)+(0.0138P)^2^+9.2399P] where P=(Fo^2^+2Fc^2^)/3'
_refine_ls_weighting_scheme calc
_refine_ls_wR_factor_gt 0.1114
_refine_ls_wR_factor_ref 0.1196
_reflns_Friedel_coverage 0.946
_reflns_Friedel_fraction_full 0.992
_reflns_Friedel_fraction_max 0.990
_reflns_number_gt 6583
_reflns_number_total 8294
_reflns_threshold_expression 'I > 2\s(I)'
_cod_data_source_file d1sc02846d3.cif
_cod_data_source_block 19121_0m_a
_cod_depositor_comments
;

2022-04-28
Z value and formula fixed to values more according to usual
chemical conventions.                 miguel
;
_cod_original_formula_sum 'C44 H56 N8 Ni2 O8'
_cod_original_formula_weight 942.38
_cod_original_formula_moiety '2(C22 H28 N4 Ni O4)'
_cod_original_formula_units_Z 4
_cod_original_cell_volume 4649.5(15)
_cod_database_code 1564207
_shelx_shelxl_version_number 2017/1
_shelx_space_group_comment
;
The symmetry employed for this shelxl refinement is uniquely defined
by the following loop, which should always be used as a source of
symmetry information in preference to the above space-group names.
They are only intended as comments.
;
_shelx_estimated_absorpt_t_max 0.942
_shelx_estimated_absorpt_t_min 0.888
_olex2_refinement_description
;
1. Twinned data refinement
 Scales: 0.47(3)
 0.53(3)
2. Fixed Uiso
 At 1.2 times of:
  All C(H) groups
 At 1.5 times of:
  All C(H,H,H) groups
3.a Aromatic/amide H refined with riding coordinates:
 C17A(H17A), C20A(H20A), C6A(H6A), C3(H3), C6(H6), C17(H17), C20(H20), C3A(H3A)
3.b Idealised Me refined as rotating group:
 C11(H11A,H11B,H11C), C8(H8A,H8B,H8C), C11A(H11D,H11E,H11F), C13(H13A,H13B,
 H13C), C13A(H13D,H13E,H13F), C1(H1A,H1B,H1C), C1A(H1AA,H1AB,H1AC), C22A(H22D,
 H22E,H22F), C16(H16A,H16B,H16C), C8A(H8AA,H8AB,H8AC), C22(H22A,H22B,H22C),
 C16A(H16D,H16E,H16F), C19A(H19D,H19E,H19F), C5A(H5AA,H5AB,H5AC), C19(H19A,H19B,
 H19C), C5(H5A,H5B,H5C)
;
_olex2_date_sample_data_collection 2019-08-22
_olex2_date_sample_submission 2019-08-22
_olex2_submission_special_instructions 'No special instructions were received'

loop_
_space_group_symop_operation_xyz
'x, y, z'
'-x, -y, z+1/2'
'x+1/2, -y, z'
'-x+1/2, y, z+1/2'

loop_
_atom_site_label
_atom_site_type_symbol
_atom_site_fract_x
_atom_site_fract_y
_atom_site_fract_z
_atom_site_U_iso_or_equiv
_atom_site_adp_type
_atom_site_occupancy
_atom_site_site_symmetry_order
_atom_site_calc_flag
_atom_site_refinement_flags_posn
_atom_site_refinement_flags_adp
_atom_site_refinement_flags_occupancy
_atom_site_disorder_assembly
_atom_site_disorder_group
Ni1 Ni 0.37472(8) 0.24738(7) 0.51592(5) 0.0169(2) Uani 1 1 d . . . . .
Ni1A Ni 0.37275(8) 0.73139(7) 0.47731(4) 0.0183(3) Uani 1 1 d . . . . .
O1 O 0.4656(5) 0.3609(4) 0.5325(3) 0.0239(16) Uani 1 1 d . . . . .
O4 O 0.2362(4) 0.1933(4) 0.5127(4) 0.0250(14) Uani 1 1 d . . . . .
O2 O 0.3414(4) 0.3775(4) 0.4807(3) 0.0238(13) Uani 1 1 d . . . . .
N3 N 0.4421(5) 0.1913(5) 0.4467(3) 0.0140(16) Uani 1 1 d . . . . .
N4A N 0.4226(5) 0.6749(5) 0.5523(3) 0.0144(16) Uani 1 1 d . . . . .
O1A O 0.4609(5) 0.8459(4) 0.4629(3) 0.0288(18) Uani 1 1 d . . . . .
O4A O 0.2357(4) 0.6721(4) 0.4789(3) 0.0293(15) Uani 1 1 d . . . . .
O3 O 0.2768(5) 0.2815(4) 0.5811(3) 0.0275(15) Uani 1 1 d . . . . .
N4 N 0.4538(5) 0.1460(5) 0.5550(3) 0.0148(17) Uani 1 1 d . . . . .
N3A N 0.4710(5) 0.6387(5) 0.4455(4) 0.0165(18) Uani 1 1 d . . . . .
O3A O 0.2578(4) 0.8089(4) 0.5099(3) 0.0294(15) Uani 1 1 d . . . . .
O2A O 0.3588(5) 0.8069(5) 0.4011(3) 0.0345(17) Uani 1 1 d . . . . .
C14 C 0.4521(6) 0.1268(6) 0.6148(4) 0.0146(18) Uani 1 1 d . . . . .
C9 C 0.4204(6) 0.2090(6) 0.3869(4) 0.018(2) Uani 1 1 d . . . . .
C10A C 0.5221(6) 0.5991(5) 0.4831(5) 0.019(2) Uani 1 1 d . . . . .
C14A C 0.3892(6) 0.6937(6) 0.6084(4) 0.018(2) Uani 1 1 d . . . . .
C9A C 0.4912(6) 0.6290(6) 0.3847(4) 0.0158(19) Uani 1 1 d . . . . .
C15A C 0.3266(6) 0.6299(6) 0.6355(4) 0.018(2) Uani 1 1 d . . . . .
C12A C 0.4944(7) 0.6179(6) 0.5447(4) 0.017(2) Uani 1 1 d . . . . .
N1 N 0.4124(5) 0.4182(5) 0.5042(3) 0.0253(19) Uani 1 1 d . . . . .
C10 C 0.5064(6) 0.1297(6) 0.4596(4) 0.018(2) Uani 1 1 d . . . . .
C7A C 0.4228(6) 0.5833(6) 0.3506(4) 0.018(2) Uani 1 1 d . . . . .
C12 C 0.5153(6) 0.1054(5) 0.5211(5) 0.0161(19) Uani 1 1 d . . . . .
C7 C 0.3523(6) 0.1497(6) 0.3602(4) 0.021(2) Uani 1 1 d . . . . .
C2 C 0.4604(6) 0.2844(6) 0.3577(4) 0.022(2) Uani 1 1 d . . . . .
C18A C 0.3239(6) 0.7322(6) 0.7192(4) 0.021(2) Uani 1 1 d . . . . .
C11 C 0.5704(6) 0.0810(6) 0.4171(4) 0.022(2) Uani 1 1 d . . . . .
H11A H 0.554385 0.102004 0.378352 0.033 Uiso 1 1 calc GR . . . .
H11B H 0.560645 0.013472 0.419853 0.033 Uiso 1 1 calc GR . . . .
H11C H 0.638025 0.095783 0.425360 0.033 Uiso 1 1 calc GR . . . .
C8 C 0.3067(7) 0.0693(6) 0.3915(5) 0.025(2) Uani 1 1 d . . . . .
H8A H 0.357130 0.026905 0.405095 0.038 Uiso 1 1 calc GR . . . .
H8B H 0.263343 0.035700 0.365572 0.038 Uiso 1 1 calc GR . . . .
H8C H 0.269861 0.092971 0.424185 0.038 Uiso 1 1 calc GR . . . .
C21A C 0.4183(6) 0.7764(6) 0.6352(4) 0.020(2) Uani 1 1 d . . . . .
C15 C 0.3789(6) 0.0696(6) 0.6371(4) 0.0189(19) Uani 1 1 d . . . . .
C11A C 0.6089(5) 0.5372(6) 0.4726(4) 0.0200(19) Uani 1 1 d . . . . .
H11D H 0.616538 0.526929 0.431371 0.030 Uiso 1 1 calc GR . . . .
H11E H 0.599459 0.477245 0.491812 0.030 Uiso 1 1 calc GR . . . .
H11F H 0.666885 0.567566 0.487689 0.030 Uiso 1 1 calc GR . . . .
C13 C 0.5873(6) 0.0348(6) 0.5392(4) 0.021(2) Uani 1 1 d . . . . .
H13A H 0.584470 0.027022 0.580770 0.031 Uiso 1 1 calc GR . . . .
H13B H 0.652050 0.055578 0.528124 0.031 Uiso 1 1 calc GR . . . .
H13C H 0.573101 -0.024886 0.520560 0.031 Uiso 1 1 calc GR . . . .
C21 C 0.5209(6) 0.1690(6) 0.6508(4) 0.021(2) Uani 1 1 d . . . . .
C2A C 0.5749(6) 0.6683(6) 0.3612(4) 0.021(2) Uani 1 1 d . . . . .
C17A C 0.2955(6) 0.6510(7) 0.6906(4) 0.021(2) Uani 1 1 d . . . . .
H17A H 0.253416 0.608727 0.709403 0.025 Uiso 1 1 calc R . . . .
C13A C 0.5489(6) 0.5702(6) 0.5913(4) 0.019(2) Uani 1 1 d . . . . .
H13D H 0.526619 0.593265 0.628442 0.028 Uiso 1 1 calc GR . . . .
H13E H 0.617923 0.583126 0.587041 0.028 Uiso 1 1 calc GR . . . .
H13F H 0.537916 0.502756 0.588971 0.028 Uiso 1 1 calc GR . . . .
C20A C 0.3852(6) 0.7932(6) 0.6914(4) 0.023(2) Uani 1 1 d . . . . .
H20A H 0.405613 0.848050 0.710667 0.027 Uiso 1 1 calc R . . . .
C6A C 0.4422(7) 0.5730(6) 0.2923(4) 0.024(2) Uani 1 1 d . . . . .
H6A H 0.397287 0.541166 0.268610 0.029 Uiso 1 1 calc R . . . .
C3 C 0.4343(7) 0.2986(7) 0.3017(4) 0.027(2) Uani 1 1 d . . . . .
H3 H 0.463670 0.348258 0.281245 0.033 Uiso 1 1 calc R . . . .
C1 C 0.5343(7) 0.3463(7) 0.3866(4) 0.029(2) Uani 1 1 d . . . . .
H1A H 0.506208 0.408034 0.393446 0.043 Uiso 1 1 calc GR . . . .
H1B H 0.591033 0.352515 0.361908 0.043 Uiso 1 1 calc GR . . . .
H1C H 0.553403 0.318442 0.423141 0.043 Uiso 1 1 calc GR . . . .
C6 C 0.3283(6) 0.1682(6) 0.3033(4) 0.022(2) Uani 1 1 d . . . . .
H6 H 0.284332 0.128003 0.284221 0.026 Uiso 1 1 calc R . . . .
C1A C 0.6469(6) 0.7217(6) 0.3970(4) 0.027(2) Uani 1 1 d . . . . .
H1AA H 0.614065 0.748974 0.430090 0.040 Uiso 1 1 calc GR . . . .
H1AB H 0.675684 0.771437 0.373883 0.040 Uiso 1 1 calc GR . . . .
H1AC H 0.697619 0.679196 0.410142 0.040 Uiso 1 1 calc GR . . . .
C22A C 0.4830(7) 0.8451(6) 0.6061(5) 0.027(2) Uani 1 1 d . . . . .
H22D H 0.546667 0.817004 0.600290 0.040 Uiso 1 1 calc GR . . . .
H22E H 0.489413 0.900908 0.630015 0.040 Uiso 1 1 calc GR . . . .
H22F H 0.455306 0.862354 0.569056 0.040 Uiso 1 1 calc GR . . . .
C17 C 0.3779(7) 0.0528(6) 0.6955(4) 0.025(2) Uani 1 1 d . . . . .
H17 H 0.329197 0.013474 0.710746 0.030 Uiso 1 1 calc R . . . .
C20 C 0.5157(7) 0.1487(7) 0.7086(4) 0.029(2) Uani 1 1 d . . . . .
H20 H 0.562517 0.175381 0.733310 0.035 Uiso 1 1 calc R . . . .
N2 N 0.2087(6) 0.2376(6) 0.5578(4) 0.035(2) Uani 1 1 d . . . . .
C4 C 0.3667(7) 0.2434(7) 0.2736(4) 0.029(2) Uani 1 1 d . . . . .
N2A N 0.1967(6) 0.7459(6) 0.4986(3) 0.036(2) Uani 1 1 d . . . . .
C16 C 0.3036(7) 0.0247(7) 0.5991(4) 0.027(2) Uani 1 1 d . . . . .
H16A H 0.243719 0.060867 0.600949 0.040 Uiso 1 1 calc GR . . . .
H16B H 0.291398 -0.039111 0.612131 0.040 Uiso 1 1 calc GR . . . .
H16C H 0.327101 0.023456 0.559562 0.040 Uiso 1 1 calc GR . . . .
C8A C 0.3307(6) 0.5447(6) 0.3748(4) 0.023(2) Uani 1 1 d . . . . .
H8AA H 0.345725 0.499632 0.405035 0.035 Uiso 1 1 calc GR . . . .
H8AB H 0.294058 0.513696 0.344446 0.035 Uiso 1 1 calc GR . . . .
H8AC H 0.292102 0.595705 0.390847 0.035 Uiso 1 1 calc GR . . . .
C3A C 0.5907(7) 0.6572(7) 0.3035(4) 0.027(2) Uani 1 1 d . . . . .
H3A H 0.647211 0.683510 0.287093 0.032 Uiso 1 1 calc R . . . .
N1A N 0.4255(6) 0.8639(6) 0.4144(4) 0.037(2) Uani 1 1 d . . . . .
C18 C 0.4451(7) 0.0910(7) 0.7324(4) 0.030(2) Uani 1 1 d . . . . .
C4A C 0.5271(7) 0.6090(6) 0.2681(4) 0.026(2) Uani 1 1 d . . . . .
C22 C 0.5998(7) 0.2302(7) 0.6273(5) 0.034(2) Uani 1 1 d . . . . .
H22A H 0.650627 0.191180 0.610713 0.050 Uiso 1 1 calc GR . . . .
H22B H 0.626994 0.268114 0.658268 0.050 Uiso 1 1 calc GR . . . .
H22C H 0.573243 0.271225 0.597732 0.050 Uiso 1 1 calc GR . . . .
C16A C 0.2941(7) 0.5425(7) 0.6058(4) 0.028(2) Uani 1 1 d . . . . .
H16D H 0.270199 0.558103 0.567523 0.043 Uiso 1 1 calc GR . . . .
H16E H 0.242444 0.513099 0.627951 0.043 Uiso 1 1 calc GR . . . .
H16F H 0.348604 0.499280 0.602467 0.043 Uiso 1 1 calc GR . . . .
C19A C 0.2858(7) 0.7544(7) 0.7790(4) 0.032(2) Uani 1 1 d . . . . .
H19D H 0.227530 0.792709 0.775873 0.048 Uiso 1 1 calc GR . . . .
H19E H 0.335086 0.788535 0.800567 0.048 Uiso 1 1 calc GR . . . .
H19F H 0.270373 0.696168 0.798963 0.048 Uiso 1 1 calc GR . . . .
C5A C 0.5492(8) 0.5948(7) 0.2050(4) 0.039(3) Uani 1 1 d . . . . .
H5AA H 0.575690 0.532170 0.199135 0.058 Uiso 1 1 calc GR . . . .
H5AB H 0.596384 0.641415 0.192460 0.058 Uiso 1 1 calc GR . . . .
H5AC H 0.489789 0.601707 0.182682 0.058 Uiso 1 1 calc GR . . . .
C19 C 0.4447(8) 0.0686(8) 0.7957(4) 0.041(3) Uani 1 1 d . . . . .
H19A H 0.384976 0.035784 0.805493 0.062 Uiso 1 1 calc GR . . . .
H19B H 0.448714 0.126672 0.817679 0.062 Uiso 1 1 calc GR . . . .
H19C H 0.500174 0.029005 0.804832 0.062 Uiso 1 1 calc GR . . . .
C5 C 0.3371(8) 0.2629(9) 0.2125(5) 0.042(3) Uani 1 1 d . . . . .
H5A H 0.295789 0.318293 0.211393 0.062 Uiso 1 1 calc GR . . . .
H5B H 0.301518 0.209217 0.197339 0.062 Uiso 1 1 calc GR . . . .
H5C H 0.394728 0.273672 0.189188 0.062 Uiso 1 1 calc GR . . . .

loop_
_atom_site_aniso_label
_atom_site_aniso_U_11
_atom_site_aniso_U_22
_atom_site_aniso_U_33
_atom_site_aniso_U_23
_atom_site_aniso_U_13
_atom_site_aniso_U_12
Ni1 0.0162(5) 0.0144(5) 0.0202(6) 0.0005(5) 0.0017(6) 0.0019(5)
Ni1A 0.0171(6) 0.0155(5) 0.0222(7) 0.0019(5) 0.0003(6) 0.0029(5)
O1 0.023(3) 0.018(3) 0.030(5) -0.002(3) 0.000(3) -0.003(3)
O4 0.016(3) 0.028(3) 0.031(4) 0.010(4) -0.005(3) 0.000(2)
O2 0.014(3) 0.021(3) 0.036(4) 0.004(3) 0.000(3) -0.001(2)
N3 0.009(4) 0.013(3) 0.020(4) -0.003(3) 0.000(3) -0.003(3)
N4A 0.011(4) 0.013(4) 0.019(4) 0.003(3) -0.001(3) 0.001(3)
O1A 0.030(4) 0.024(4) 0.032(5) 0.008(3) 0.005(3) 0.000(3)
O4A 0.017(3) 0.036(4) 0.035(4) -0.008(4) -0.007(4) 0.005(3)
O3 0.025(4) 0.026(4) 0.031(4) 0.001(3) 0.007(3) 0.003(3)
N4 0.009(3) 0.017(4) 0.019(5) -0.002(3) 0.004(3) -0.003(3)
N3A 0.019(4) 0.010(3) 0.021(5) 0.001(3) -0.002(3) -0.001(3)
O3A 0.025(3) 0.027(3) 0.036(4) -0.003(3) -0.003(3) 0.010(3)
O2A 0.042(4) 0.038(4) 0.024(4) 0.007(3) 0.000(3) 0.019(4)
C14 0.009(4) 0.014(4) 0.020(5) -0.003(4) -0.002(4) -0.001(3)
C9 0.015(4) 0.018(5) 0.021(5) 0.001(4) 0.006(4) 0.004(4)
C10A 0.013(4) 0.011(4) 0.035(6) -0.005(4) -0.004(5) 0.001(3)
C14A 0.016(5) 0.021(5) 0.016(5) 0.004(4) -0.002(4) -0.004(4)
C9A 0.013(4) 0.015(4) 0.020(5) 0.001(4) -0.003(4) -0.002(3)
C15A 0.011(4) 0.018(5) 0.025(6) 0.008(4) -0.006(4) -0.002(3)
C12A 0.022(5) 0.014(5) 0.016(5) 0.001(4) 0.001(4) -0.009(4)
N1 0.027(4) 0.014(4) 0.034(5) 0.005(3) 0.007(4) 0.003(3)
C10 0.019(4) 0.011(4) 0.024(6) -0.007(4) 0.003(4) -0.005(3)
C7A 0.015(4) 0.013(4) 0.027(6) 0.005(4) -0.005(4) 0.001(4)
C12 0.015(4) 0.013(4) 0.020(5) 0.001(4) -0.003(4) -0.008(3)
C7 0.020(5) 0.016(4) 0.025(6) -0.004(4) 0.004(4) 0.000(4)
C2 0.020(5) 0.023(5) 0.024(5) 0.001(4) 0.006(4) 0.001(4)
C18A 0.020(5) 0.025(5) 0.019(5) 0.002(4) -0.001(4) 0.002(4)
C11 0.022(5) 0.020(5) 0.024(5) -0.004(4) 0.005(4) 0.010(4)
C8 0.025(5) 0.018(5) 0.032(6) -0.001(4) -0.003(4) 0.000(4)
C21A 0.015(4) 0.018(5) 0.026(5) 0.004(4) 0.000(4) 0.000(4)
C15 0.012(4) 0.019(4) 0.025(5) 0.004(4) -0.001(4) -0.001(4)
C11A 0.012(4) 0.025(4) 0.023(5) -0.003(4) -0.003(4) 0.005(3)
C13 0.012(4) 0.021(5) 0.030(6) 0.005(4) -0.001(4) 0.004(4)
C21 0.012(5) 0.024(5) 0.028(6) 0.003(4) -0.004(4) 0.000(4)
C2A 0.022(5) 0.019(5) 0.024(5) -0.003(4) -0.004(4) -0.002(4)
C17A 0.010(4) 0.032(5) 0.022(6) 0.013(4) 0.000(4) -0.001(4)
C13A 0.012(4) 0.016(4) 0.029(6) 0.007(4) -0.003(4) 0.005(3)
C20A 0.022(5) 0.023(5) 0.024(5) -0.003(4) 0.003(4) 0.000(4)
C6A 0.028(6) 0.021(5) 0.024(6) -0.002(4) -0.008(4) 0.004(4)
C3 0.024(5) 0.031(6) 0.026(6) 0.004(4) 0.006(4) -0.003(4)
C1 0.031(5) 0.028(5) 0.027(6) -0.006(4) 0.001(5) -0.013(4)
C6 0.012(4) 0.031(5) 0.023(6) -0.007(4) 0.003(4) 0.002(4)
C1A 0.020(5) 0.034(5) 0.026(5) -0.007(4) -0.001(4) -0.012(4)
C22A 0.025(5) 0.018(5) 0.037(6) -0.001(4) 0.014(5) -0.007(4)
C17 0.022(5) 0.025(5) 0.028(5) 0.006(4) 0.006(4) 0.000(4)
C20 0.029(6) 0.031(6) 0.026(6) -0.003(4) -0.011(4) 0.001(4)
N2 0.025(4) 0.039(5) 0.042(5) 0.011(4) 0.010(4) 0.006(4)
C4 0.024(5) 0.042(6) 0.020(5) -0.002(4) -0.002(4) 0.004(5)
N2A 0.023(4) 0.047(5) 0.036(5) -0.006(4) -0.001(3) 0.004(4)
C16 0.017(5) 0.029(5) 0.034(6) 0.007(5) -0.014(4) -0.006(4)
C8A 0.016(5) 0.027(5) 0.026(6) 0.000(4) -0.007(4) -0.005(4)
C3A 0.022(5) 0.030(5) 0.028(6) -0.002(4) -0.002(4) -0.003(4)
N1A 0.036(5) 0.029(5) 0.048(6) 0.004(4) 0.017(5) 0.004(4)
C18 0.035(6) 0.030(5) 0.026(6) 0.002(5) 0.002(5) 0.010(5)
C4A 0.040(6) 0.027(5) 0.013(5) -0.006(4) 0.000(4) 0.008(4)
C22 0.026(5) 0.035(6) 0.039(6) 0.000(5) -0.007(4) -0.012(4)
C16A 0.030(6) 0.034(6) 0.021(5) 0.001(5) 0.002(4) -0.013(4)
C19A 0.028(5) 0.043(6) 0.026(6) 0.008(5) 0.008(4) 0.001(5)
C5A 0.049(7) 0.037(6) 0.032(6) -0.004(5) 0.002(5) 0.007(5)
C19 0.047(7) 0.052(7) 0.025(6) 0.007(5) 0.004(5) 0.005(6)
C5 0.036(6) 0.064(8) 0.024(6) 0.004(5) -0.006(5) -0.009(6)

loop_
_atom_type_symbol
_atom_type_description
_atom_type_scat_dispersion_real
_atom_type_scat_dispersion_imag
_atom_type_scat_source
C C 0.0033 0.0016 'International Tables Vol C Tables 4.2.6.8 and 6.1.1.4'
H H 0.0000 0.0000 'International Tables Vol C Tables 4.2.6.8 and 6.1.1.4'
N N 0.0061 0.0033 'International Tables Vol C Tables 4.2.6.8 and 6.1.1.4'
Ni Ni 0.3393 1.1124 'International Tables Vol C Tables 4.2.6.8 and 6.1.1.4'
O O 0.0106 0.0060 'International Tables Vol C Tables 4.2.6.8 and 6.1.1.4'

loop_
_geom_angle_atom_site_label_1
_geom_angle_atom_site_label_2
_geom_angle_atom_site_label_3
_geom_angle
_geom_angle_site_symmetry_1
_geom_angle_site_symmetry_3
_geom_angle_publ_flag
O1 Ni1 O3 94.2(3) . . ?
O4 Ni1 O1 148.8(3) . . ?
O4 Ni1 O2 96.6(2) . . ?
O4 Ni1 O3 60.9(3) . . ?
O2 Ni1 O1 60.8(2) . . ?
O2 Ni1 O3 86.3(2) . . ?
N3 Ni1 O1 100.3(3) . . ?
N3 Ni1 O4 104.4(3) . . ?
N3 Ni1 O2 98.1(3) . . ?
N3 Ni1 O3 165.2(3) . . ?
N3 Ni1 N4 80.1(3) . . ?
N4 Ni1 O1 98.5(3) . . ?
N4 Ni1 O4 104.4(3) . . ?
N4 Ni1 O2 158.8(2) . . ?
N4 Ni1 O3 100.9(3) . . ?
N4A Ni1A O1A 104.7(3) . . ?
N4A Ni1A O4A 97.5(3) . . ?
N4A Ni1A O3A 98.9(3) . . ?
N4A Ni1A O2A 164.3(3) . . ?
O1A Ni1A O4A 149.7(3) . . ?
O1A Ni1A O3A 95.0(3) . . ?
O1A Ni1A O2A 60.5(3) . . ?
O4A Ni1A O3A 60.9(3) . . ?
O4A Ni1A O2A 98.1(3) . . ?
N3A Ni1A N4A 80.1(3) . . ?
N3A Ni1A O1A 93.6(3) . . ?
N3A Ni1A O4A 110.5(3) . . ?
N3A Ni1A O3A 171.2(3) . . ?
N3A Ni1A O2A 95.1(3) . . ?
O3A Ni1A O2A 88.0(3) . . ?
N1 O1 Ni1 93.2(5) . . ?
N2 O4 Ni1 93.4(5) . . ?
N1 O2 Ni1 94.0(4) . . ?
C9 N3 Ni1 127.0(5) . . ?
C10 N3 Ni1 113.7(6) . . ?
C10 N3 C9 119.2(7) . . ?
C14A N4A Ni1A 127.3(5) . . ?
C12A N4A Ni1A 112.9(6) . . ?
C12A N4A C14A 119.8(8) . . ?
N1A O1A Ni1A 94.6(5) . . ?
N2A O4A Ni1A 93.2(5) . . ?
N2 O3 Ni1 93.1(5) . . ?
C14 N4 Ni1 124.7(6) . . ?
C12 N4 Ni1 113.4(7) . . ?
C12 N4 C14 121.5(8) . . ?
C10A N3A Ni1A 114.5(7) . . ?
C10A N3A C9A 121.9(8) . . ?
C9A N3A Ni1A 123.0(6) . . ?
N2A O3A Ni1A 93.1(5) . . ?
N1A O2A Ni1A 93.3(6) . . ?
C15 C14 N4 119.3(8) . . ?
C15 C14 C21 121.2(9) . . ?
C21 C14 N4 119.5(8) . . ?
C7 C9 N3 117.2(8) . . ?
C2 C9 N3 121.7(8) . . ?
C2 C9 C7 121.0(9) . . ?
N3A C10A C12A 116.0(8) . . ?
N3A C10A C11A 126.6(10) . . ?
C12A C10A C11A 117.3(8) . . ?
C15A C14A N4A 119.5(8) . . ?
C21A C14A N4A 118.8(8) . . ?
C21A C14A C15A 121.6(9) . . ?
C7A C9A N3A 118.1(7) . . ?
C7A C9A C2A 121.6(8) . . ?
C2A C9A N3A 120.2(8) . . ?
C14A C15A C16A 121.1(9) . . ?
C17A C15A C14A 117.8(8) . . ?
C17A C15A C16A 121.1(8) . . ?
N4A C12A C10A 115.8(8) . . ?
N4A C12A C13A 125.2(9) . . ?
C13A C12A C10A 119.0(8) . . ?
O2 N1 O1 111.9(6) . . ?
N3 C10 C12 116.4(8) . . ?
N3 C10 C11 124.8(9) . . ?
C12 C10 C11 118.8(8) . . ?
C9A C7A C8A 122.1(8) . . ?
C6A C7A C9A 118.4(8) . . ?
C6A C7A C8A 119.5(8) . . ?
N4 C12 C10 115.5(8) . . ?
N4 C12 C13 124.9(9) . . ?
C13 C12 C10 119.5(8) . . ?
C9 C7 C8 121.7(9) . . ?
C6 C7 C9 117.7(8) . . ?
C6 C7 C8 120.6(8) . . ?
C9 C2 C1 120.3(9) . . ?
C3 C2 C9 118.5(9) . . ?
C3 C2 C1 121.2(8) . . ?
C17A C18A C19A 120.9(8) . . ?
C20A C18A C17A 118.3(9) . . ?
C20A C18A C19A 120.8(8) . . ?
C10 C11 H11A 109.5 . . ?
C10 C11 H11B 109.5 . . ?
C10 C11 H11C 109.5 . . ?
H11A C11 H11B 109.5 . . ?
H11A C11 H11C 109.5 . . ?
H11B C11 H11C 109.5 . . ?
C7 C8 H8A 109.5 . . ?
C7 C8 H8B 109.5 . . ?
C7 C8 H8C 109.5 . . ?
H8A C8 H8B 109.5 . . ?
H8A C8 H8C 109.5 . . ?
H8B C8 H8C 109.5 . . ?
C14A C21A C20A 117.8(8) . . ?
C14A C21A C22A 121.8(8) . . ?
C20A C21A C22A 120.4(8) . . ?
C14 C15 C16 121.8(8) . . ?
C17 C15 C14 118.3(8) . . ?
C17 C15 C16 119.9(8) . . ?
C10A C11A H11D 109.5 . . ?
C10A C11A H11E 109.5 . . ?
C10A C11A H11F 109.5 . . ?
H11D C11A H11E 109.5 . . ?
H11D C11A H11F 109.5 . . ?
H11E C11A H11F 109.5 . . ?
C12 C13 H13A 109.5 . . ?
C12 C13 H13B 109.5 . . ?
C12 C13 H13C 109.5 . . ?
H13A C13 H13B 109.5 . . ?
H13A C13 H13C 109.5 . . ?
H13B C13 H13C 109.5 . . ?
C14 C21 C22 121.7(9) . . ?
C20 C21 C14 117.2(8) . . ?
C20 C21 C22 121.0(9) . . ?
C9A C2A C1A 122.3(8) . . ?
C3A C2A C9A 118.0(8) . . ?
C3A C2A C1A 119.7(8) . . ?
C15A C17A C18A 122.4(8) . . ?
C15A C17A H17A 118.8 . . ?
C18A C17A H17A 118.8 . . ?
C12A C13A H13D 109.5 . . ?
C12A C13A H13E 109.5 . . ?
C12A C13A H13F 109.5 . . ?
H13D C13A H13E 109.5 . . ?
H13D C13A H13F 109.5 . . ?
H13E C13A H13F 109.5 . . ?
C18A C20A C21A 122.0(8) . . ?
C18A C20A H20A 119.0 . . ?
C21A C20A H20A 119.0 . . ?
C7A C6A H6A 119.5 . . ?
C7A C6A C4A 121.0(9) . . ?
C4A C6A H6A 119.5 . . ?
C2 C3 H3 118.5 . . ?
C2 C3 C4 122.9(9) . . ?
C4 C3 H3 118.5 . . ?
C2 C1 H1A 109.5 . . ?
C2 C1 H1B 109.5 . . ?
C2 C1 H1C 109.5 . . ?
H1A C1 H1B 109.5 . . ?
H1A C1 H1C 109.5 . . ?
H1B C1 H1C 109.5 . . ?
C7 C6 H6 118.9 . . ?
C4 C6 C7 122.2(9) . . ?
C4 C6 H6 118.9 . . ?
C2A C1A H1AA 109.5 . . ?
C2A C1A H1AB 109.5 . . ?
C2A C1A H1AC 109.5 . . ?
H1AA C1A H1AB 109.5 . . ?
H1AA C1A H1AC 109.5 . . ?
H1AB C1A H1AC 109.5 . . ?
C21A C22A H22D 109.5 . . ?
C21A C22A H22E 109.5 . . ?
C21A C22A H22F 109.5 . . ?
H22D C22A H22E 109.5 . . ?
H22D C22A H22F 109.5 . . ?
H22E C22A H22F 109.5 . . ?
C15 C17 H17 118.7 . . ?
C18 C17 C15 122.7(9) . . ?
C18 C17 H17 118.7 . . ?
C21 C20 H20 118.3 . . ?
C21 C20 C18 123.3(9) . . ?
C18 C20 H20 118.3 . . ?
O3 N2 O4 112.3(7) . . ?
C3 C4 C5 121.6(9) . . ?
C6 C4 C3 117.6(9) . . ?
C6 C4 C5 120.8(9) . . ?
O3A N2A O4A 112.6(7) . . ?
C15 C16 H16A 109.5 . . ?
C15 C16 H16B 109.5 . . ?
C15 C16 H16C 109.5 . . ?
H16A C16 H16B 109.5 . . ?
H16A C16 H16C 109.5 . . ?
H16B C16 H16C 109.5 . . ?
C7A C8A H8AA 109.5 . . ?
C7A C8A H8AB 109.5 . . ?
C7A C8A H8AC 109.5 . . ?
H8AA C8A H8AB 109.5 . . ?
H8AA C8A H8AC 109.5 . . ?
H8AB C8A H8AC 109.5 . . ?
C2A C3A H3A 118.7 . . ?
C2A C3A C4A 122.5(9) . . ?
C4A C3A H3A 118.7 . . ?
O1A N1A O2A 111.6(8) . . ?
C17 C18 C20 117.3(9) . . ?
C17 C18 C19 121.6(9) . . ?
C20 C18 C19 121.1(10) . . ?
C6A C4A C5A 120.7(9) . . ?
C3A C4A C6A 118.4(9) . . ?
C3A C4A C5A 121.0(9) . . ?
C21 C22 H22A 109.5 . . ?
C21 C22 H22B 109.5 . . ?
C21 C22 H22C 109.5 . . ?
H22A C22 H22B 109.5 . . ?
H22A C22 H22C 109.5 . . ?
H22B C22 H22C 109.5 . . ?
C15A C16A H16D 109.5 . . ?
C15A C16A H16E 109.5 . . ?
C15A C16A H16F 109.5 . . ?
H16D C16A H16E 109.5 . . ?
H16D C16A H16F 109.5 . . ?
H16E C16A H16F 109.5 . . ?
C18A C19A H19D 109.5 . . ?
C18A C19A H19E 109.5 . . ?
C18A C19A H19F 109.5 . . ?
H19D C19A H19E 109.5 . . ?
H19D C19A H19F 109.5 . . ?
H19E C19A H19F 109.5 . . ?
C4A C5A H5AA 109.5 . . ?
C4A C5A H5AB 109.5 . . ?
C4A C5A H5AC 109.5 . . ?
H5AA C5A H5AB 109.5 . . ?
H5AA C5A H5AC 109.5 . . ?
H5AB C5A H5AC 109.5 . . ?
C18 C19 H19A 109.5 . . ?
C18 C19 H19B 109.5 . . ?
C18 C19 H19C 109.5 . . ?
H19A C19 H19B 109.5 . . ?
H19A C19 H19C 109.5 . . ?
H19B C19 H19C 109.5 . . ?
C4 C5 H5A 109.5 . . ?
C4 C5 H5B 109.5 . . ?
C4 C5 H5C 109.5 . . ?
H5A C5 H5B 109.5 . . ?
H5A C5 H5C 109.5 . . ?
H5B C5 H5C 109.5 . . ?

loop_
_geom_bond_atom_site_label_1
_geom_bond_atom_site_label_2
_geom_bond_distance
_geom_bond_site_symmetry_2
_geom_bond_publ_flag
Ni1 O1 2.094(6) . ?
Ni1 O4 2.072(6) . ?
Ni1 O2 2.091(6) . ?
Ni1 N3 2.035(7) . ?
Ni1 O3 2.099(6) . ?
Ni1 N4 2.038(7) . ?
Ni1A N4A 2.051(8) . ?
Ni1A O1A 2.074(6) . ?
Ni1A O4A 2.082(6) . ?
Ni1A N3A 2.043(8) . ?
Ni1A O3A 2.088(6) . ?
Ni1A O2A 2.093(6) . ?
O1 N1 1.287(9) . ?
O4 N2 1.290(11) . ?
O2 N1 1.269(9) . ?
N3 C9 1.452(12) . ?
N3 C10 1.291(11) . ?
N4A C14A 1.418(12) . ?
N4A C12A 1.301(12) . ?
O1A N1A 1.262(11) . ?
O4A N2A 1.274(10) . ?
O3 N2 1.257(10) . ?
N4 C14 1.425(12) . ?
N4 C12 1.303(12) . ?
N3A C10A 1.262(12) . ?
N3A C9A 1.457(12) . ?
O3A N2A 1.267(10) . ?
O2A N1A 1.274(11) . ?
C14 C15 1.406(12) . ?
C14 C21 1.409(12) . ?
C9 C7 1.417(12) . ?
C9 C2 1.394(12) . ?
C10A C12A 1.515(14) . ?
C10A C11A 1.515(11) . ?
C14A C15A 1.412(12) . ?
C14A C21A 1.400(12) . ?
C9A C7A 1.401(12) . ?
C9A C2A 1.403(12) . ?
C15A C17A 1.390(13) . ?
C15A C16A 1.503(13) . ?
C12A C13A 1.492(13) . ?
C10 C12 1.485(15) . ?
C10 C11 1.504(12) . ?
C7A C6A 1.397(14) . ?
C7A C8A 1.504(12) . ?
C12 C13 1.483(12) . ?
C7 C8 1.505(13) . ?
C7 C6 1.397(14) . ?
C2 C3 1.373(14) . ?
C2 C1 1.515(13) . ?
C18A C17A 1.400(13) . ?
C18A C20A 1.382(13) . ?
C18A C19A 1.528(14) . ?
C11 H11A 0.9800 . ?
C11 H11B 0.9800 . ?
C11 H11C 0.9800 . ?
C8 H8A 0.9800 . ?
C8 H8B 0.9800 . ?
C8 H8C 0.9800 . ?
C21A C20A 1.413(13) . ?
C21A C22A 1.496(12) . ?
C15 C17 1.385(12) . ?
C15 C16 1.514(12) . ?
C11A H11D 0.9800 . ?
C11A H11E 0.9800 . ?
C11A H11F 0.9800 . ?
C13 H13A 0.9800 . ?
C13 H13B 0.9800 . ?
C13 H13C 0.9800 . ?
C21 C20 1.384(14) . ?
C21 C22 1.507(13) . ?
C2A C1A 1.511(12) . ?
C2A C3A 1.377(13) . ?
C17A H17A 0.9500 . ?
C13A H13D 0.9800 . ?
C13A H13E 0.9800 . ?
C13A H13F 0.9800 . ?
C20A H20A 0.9500 . ?
C6A H6A 0.9500 . ?
C6A C4A 1.403(14) . ?
C3 H3 0.9500 . ?
C3 C4 1.392(13) . ?
C1 H1A 0.9800 . ?
C1 H1B 0.9800 . ?
C1 H1C 0.9800 . ?
C6 H6 0.9500 . ?
C6 C4 1.388(13) . ?
C1A H1AA 0.9800 . ?
C1A H1AB 0.9800 . ?
C1A H1AC 0.9800 . ?
C22A H22D 0.9800 . ?
C22A H22E 0.9800 . ?
C22A H22F 0.9800 . ?
C17 H17 0.9500 . ?
C17 C18 1.382(14) . ?
C20 H20 0.9500 . ?
C20 C18 1.398(14) . ?
C4 C5 1.512(15) . ?
C16 H16A 0.9800 . ?
C16 H16B 0.9800 . ?
C16 H16C 0.9800 . ?
C8A H8AA 0.9800 . ?
C8A H8AB 0.9800 . ?
C8A H8AC 0.9800 . ?
C3A H3A 0.9500 . ?
C3A C4A 1.393(13) . ?
C18 C19 1.515(14) . ?
C4A C5A 1.522(14) . ?
C22 H22A 0.9800 . ?
C22 H22B 0.9800 . ?
C22 H22C 0.9800 . ?
C16A H16D 0.9800 . ?
C16A H16E 0.9800 . ?
C16A H16F 0.9800 . ?
C19A H19D 0.9800 . ?
C19A H19E 0.9800 . ?
C19A H19F 0.9800 . ?
C5A H5AA 0.9800 . ?
C5A H5AB 0.9800 . ?
C5A H5AC 0.9800 . ?
C19 H19A 0.9800 . ?
C19 H19B 0.9800 . ?
C19 H19C 0.9800 . ?
C5 H5A 0.9800 . ?
C5 H5B 0.9800 . ?
C5 H5C 0.9800 . ?

loop_
_geom_hbond_atom_site_label_D
_geom_hbond_atom_site_label_H
_geom_hbond_atom_site_label_A
_geom_hbond_distance_DH
_geom_hbond_distance_HA
_geom_hbond_distance_DA
_geom_hbond_angle_DHA
_geom_hbond_site_symmetry_A
_geom_hbond_publ_flag
C11A H11F O2 0.98 2.55 3.454(9) 153.2 3_565 yes
C13 H13B O3A 0.98 2.47 3.328(11) 145.9 3_565 yes

loop_
_geom_torsion_atom_site_label_1
_geom_torsion_atom_site_label_2
_geom_torsion_atom_site_label_3
_geom_torsion_atom_site_label_4
_geom_torsion
_geom_torsion_site_symmetry_1
_geom_torsion_site_symmetry_2
_geom_torsion_site_symmetry_3
_geom_torsion_site_symmetry_4
_geom_torsion_publ_flag
Ni1 O1 N1 O2 -3.1(7) . . . . ?
Ni1 O4 N2 O3 -4.8(7) . . . . ?
Ni1 O2 N1 O1 3.1(7) . . . . ?
Ni1 N3 C9 C7 -90.6(9) . . . . ?
Ni1 N3 C9 C2 85.8(9) . . . . ?
Ni1 N3 C10 C12 4.4(9) . . . . ?
Ni1 N3 C10 C11 -176.7(7) . . . . ?
Ni1 O3 N2 O4 4.7(7) . . . . ?
Ni1 N4 C14 C15 83.3(9) . . . . ?
Ni1 N4 C14 C21 -93.7(9) . . . . ?
Ni1 N4 C12 C10 -8.8(9) . . . . ?
Ni1 N4 C12 C13 174.8(6) . . . . ?
Ni1A N4A C14A C15A 101.2(8) . . . . ?
Ni1A N4A C14A C21A -77.8(9) . . . . ?
Ni1A N4A C12A C10A -4.2(9) . . . . ?
Ni1A N4A C12A C13A 176.6(7) . . . . ?
Ni1A O1A N1A O2A 0.5(7) . . . . ?
Ni1A O4A N2A O3A -4.5(8) . . . . ?
Ni1A N3A C10A C12A 7.0(10) . . . . ?
Ni1A N3A C10A C11A -171.4(6) . . . . ?
Ni1A N3A C9A C7A -74.6(9) . . . . ?
Ni1A N3A C9A C2A 102.7(8) . . . . ?
Ni1A O3A N2A O4A 4.5(8) . . . . ?
Ni1A O2A N1A O1A -0.5(7) . . . . ?
N3 C9 C7 C8 -2.2(12) . . . . ?
N3 C9 C7 C6 177.8(7) . . . . ?
N3 C9 C2 C3 -178.0(8) . . . . ?
N3 C9 C2 C1 4.7(13) . . . . ?
N3 C10 C12 N4 3.0(11) . . . . ?
N3 C10 C12 C13 179.7(7) . . . . ?
N4A C14A C15A C17A -180.0(7) . . . . ?
N4A C14A C15A C16A -0.4(13) . . . . ?
N4A C14A C21A C20A -179.2(8) . . . . ?
N4A C14A C21A C22A 0.2(12) . . . . ?
N4 C14 C15 C17 -179.2(8) . . . . ?
N4 C14 C15 C16 2.3(12) . . . . ?
N4 C14 C21 C20 179.5(8) . . . . ?
N4 C14 C21 C22 -3.3(13) . . . . ?
N3A C10A C12A N4A -1.8(12) . . . . ?
N3A C10A C12A C13A 177.4(7) . . . . ?
N3A C9A C7A C6A -179.4(7) . . . . ?
N3A C9A C7A C8A 0.1(12) . . . . ?
N3A C9A C2A C1A -0.1(13) . . . . ?
N3A C9A C2A C3A -180.0(8) . . . . ?
C14 N4 C12 C10 178.0(7) . . . . ?
C14 N4 C12 C13 1.5(12) . . . . ?
C14 C15 C17 C18 0.9(13) . . . . ?
C14 C21 C20 C18 -1.5(14) . . . . ?
C9 N3 C10 C12 -171.7(7) . . . . ?
C9 N3 C10 C11 7.3(12) . . . . ?
C9 C7 C6 C4 -2.0(13) . . . . ?
C9 C2 C3 C4 2.8(14) . . . . ?
C10A N3A C9A C7A 114.9(9) . . . . ?
C10A N3A C9A C2A -67.8(11) . . . . ?
C14A N4A C12A C10A 177.6(7) . . . . ?
C14A N4A C12A C13A -1.6(12) . . . . ?
C14A C15A C17A C18A 0.1(13) . . . . ?
C14A C21A C20A C18A -1.8(13) . . . . ?
C9A N3A C10A C12A 178.2(7) . . . . ?
C9A N3A C10A C11A -0.2(13) . . . . ?
C9A C7A C6A C4A -1.2(13) . . . . ?
C9A C2A C3A C4A 0.0(14) . . . . ?
C15A C14A C21A C20A 1.9(13) . . . . ?
C15A C14A C21A C22A -178.7(8) . . . . ?
C12A N4A C14A C15A -80.9(10) . . . . ?
C12A N4A C14A C21A 100.1(10) . . . . ?
C10 N3 C9 C7 84.8(10) . . . . ?
C10 N3 C9 C2 -98.8(10) . . . . ?
C7A C9A C2A C1A 177.1(8) . . . . ?
C7A C9A C2A C3A -2.8(13) . . . . ?
C7A C6A C4A C3A -1.5(13) . . . . ?
C7A C6A C4A C5A 178.0(8) . . . . ?
C12 N4 C14 C15 -104.2(9) . . . . ?
C12 N4 C14 C21 78.8(10) . . . . ?
C7 C9 C2 C3 -1.8(13) . . . . ?
C7 C9 C2 C1 -179.0(8) . . . . ?
C7 C6 C4 C3 2.9(13) . . . . ?
C7 C6 C4 C5 -178.3(9) . . . . ?
C2 C9 C7 C8 -178.6(8) . . . . ?
C2 C9 C7 C6 1.4(13) . . . . ?
C2 C3 C4 C6 -3.3(14) . . . . ?
C2 C3 C4 C5 177.9(9) . . . . ?
C11 C10 C12 N4 -176.0(7) . . . . ?
C11 C10 C12 C13 0.6(11) . . . . ?
C8 C7 C6 C4 178.0(8) . . . . ?
C21A C14A C15A C17A -1.0(13) . . . . ?
C21A C14A C15A C16A 178.6(8) . . . . ?
C15 C14 C21 C20 2.6(13) . . . . ?
C15 C14 C21 C22 179.9(8) . . . . ?
C15 C17 C18 C20 0.2(14) . . . . ?
C15 C17 C18 C19 -177.7(9) . . . . ?
C11A C10A C12A N4A 176.7(7) . . . . ?
C11A C10A C12A C13A -4.1(12) . . . . ?
C21 C14 C15 C17 -2.3(12) . . . . ?
C21 C14 C15 C16 179.2(8) . . . . ?
C21 C20 C18 C17 0.2(14) . . . . ?
C21 C20 C18 C19 178.0(9) . . . . ?
C2A C9A C7A C6A 3.4(13) . . . . ?
C2A C9A C7A C8A -177.2(8) . . . . ?
C2A C3A C4A C6A 2.1(14) . . . . ?
C2A C3A C4A C5A -177.4(9) . . . . ?
C17A C18A C20A C21A 0.9(13) . . . . ?
C20A C18A C17A C15A 0.0(13) . . . . ?
C1 C2 C3 C4 -180.0(9) . . . . ?
C1A C2A C3A C4A -179.9(9) . . . . ?
C22A C21A C20A C18A 178.8(9) . . . . ?
C16 C15 C17 C18 179.4(9) . . . . ?
C8A C7A C6A C4A 179.3(8) . . . . ?
C22 C21 C20 C18 -178.8(9) . . . . ?
C16A C15A C17A C18A -179.5(9) . . . . ?
C19A C18A C17A C15A 178.1(8) . . . . ?
C19A C18A C20A C21A -177.3(9) . . . . ?

loop_
_twin_individual_id
_twin_individual_mass_fraction_refined
1 0.47(3)
2 0.53(3)
